data_1548884
loop_
_publ_author_name
'Chantarojsiri, Teera'
'Ziller, Joseph W.'
'Yang, Jenny Y.'

_publ_section_title
;
 Incorporation of redox-inactive cations promotes iron catalyzed aerobic
 C-H oxidation at mild potentials.
;
_journal_issue 9
_journal_name_full 'Chemical science'
_journal_page_first 2567
_journal_page_last 2574
_journal_paper_doi 10.1039/c7sc04486k
_journal_volume 9
_journal_year 2018
_chemical_formula_sum 'C46 H48 F6 Fe2 K2 N4 O19 S2'
_chemical_formula_weight 1328.90
_space_group_crystal_system monoclinic
_space_group_IT_number 15
_space_group_name_Hall '-C 2yc'
_space_group_name_H-M_alt 'C 1 2/c 1'
_symmetry_space_group_name_Hall '-C 2yc'
_symmetry_space_group_name_H-M 'C 1 2/c 1'
_atom_sites_solution_hydrogens geom
_atom_sites_solution_primary dual
_atom_sites_solution_secondary difmap
_audit_creation_method SHELXL-2014/7
_audit_update_record
;
2017-10-16 deposited with the CCDC.
2018-01-29 downloaded from the CCDC.
;
_cell_angle_alpha 90
_cell_angle_beta 108.3022(8)
_cell_angle_gamma 90
_cell_formula_units_Z 4
_cell_length_a 32.941(2)
_cell_length_b 8.2524(6)
_cell_length_c 21.7664(15)
_cell_measurement_reflns_used 9848
_cell_measurement_temperature 88(2)
_cell_measurement_theta_max 28.49
_cell_measurement_theta_min 2.55
_cell_volume 5617.7(7)
_computing_cell_refinement 'Bruker SAINT 8.34a, 2013'
_computing_data_collection 'Bruker APEX2 2014.11-0, 2014'
_computing_data_reduction 'Bruker SAINT 8.34a, 2013'
_computing_molecular_graphics 'Bruker SHELXTL'
_computing_publication_material 'Bruker SHELXTL'
_computing_structure_refinement 'SHELXL-2014/7 (Sheldrick, 2014)'
_computing_structure_solution 'Bruker SHELXTL 2014/4'
_diffrn_ambient_temperature 88(2)
_diffrn_measured_fraction_theta_full 1.000
_diffrn_measured_fraction_theta_max 0.938
_diffrn_measurement_device_type 'Bruker SMART APEX II CCD'
_diffrn_measurement_method '\f and \w scans'
_diffrn_radiation_type MoK\a
_diffrn_radiation_wavelength 0.71073
_diffrn_reflns_av_R_equivalents 0.0198
_diffrn_reflns_av_unetI/netI 0.0148
_diffrn_reflns_Laue_measured_fraction_full 1.000
_diffrn_reflns_Laue_measured_fraction_max 0.938
_diffrn_reflns_limit_h_max 44
_diffrn_reflns_limit_h_min -42
_diffrn_reflns_limit_k_max 11
_diffrn_reflns_limit_k_min -10
_diffrn_reflns_limit_l_max 29
_diffrn_reflns_limit_l_min -29
_diffrn_reflns_number 32509
_diffrn_reflns_point_group_measured_fraction_full 1.000
_diffrn_reflns_point_group_measured_fraction_max 0.938
_diffrn_reflns_theta_full 25.500
_diffrn_reflns_theta_max 28.779
_diffrn_reflns_theta_min 1.302
_diffrn_source 'fine-focus sealed tube'
_exptl_absorpt_coefficient_mu 0.834
_exptl_absorpt_correction_T_max 0.7458
_exptl_absorpt_correction_T_min 0.6629
_exptl_absorpt_correction_type multi-scan
_exptl_absorpt_process_details 'Bruker SADABS 2014/5'
_exptl_crystal_colour red
_exptl_crystal_density_diffrn 1.571
_exptl_crystal_density_meas ?
_exptl_crystal_density_method not_measured
_exptl_crystal_description rectangular
_exptl_crystal_F_000 2720
_exptl_crystal_size_max 0.429
_exptl_crystal_size_mid 0.312
_exptl_crystal_size_min 0.185
_refine_diff_density_max 2.931
_refine_diff_density_min -1.625
_refine_diff_density_rms 0.164
_refine_ls_extinction_method none
_refine_ls_goodness_of_fit_ref 1.055
_refine_ls_hydrogen_treatment constr
_refine_ls_matrix_type full
_refine_ls_number_parameters 337
_refine_ls_number_reflns 6863
_refine_ls_number_restraints 0
_refine_ls_restrained_S_all 1.055
_refine_ls_R_factor_all 0.0990
_refine_ls_R_factor_gt 0.0931
_refine_ls_shift/su_max 0.000
_refine_ls_shift/su_mean 0.000
_refine_ls_structure_factor_coef Fsqd
_refine_ls_weighting_details 'w=1/[\s^2^(Fo^2^)+(0.1609P)^2^+54.4109P] where P=(Fo^2^+2Fc^2^)/3'
_refine_ls_weighting_scheme calc
_refine_ls_wR_factor_gt 0.2677
_refine_ls_wR_factor_ref 0.2740
_reflns_Friedel_coverage 0.000
_reflns_number_gt 6128
_reflns_number_total 6863
_reflns_threshold_expression 'I > 2\s(I)'
_cod_data_source_file c7sc04486k2.cif
_cod_data_source_block jyy78
_cod_depositor_comments
;
The following automatic conversions were performed:

'_exptl_crystal_density_meas' value 'not_measured' was changed to '?'
- the value is perceived as not measured.

Automatic conversion script
Id: cif_fix_values 4973 2017-02-22 13:04:09Z antanas 

 Adding full bibliography for 1548883--1548887.cif.
;
_cod_database_code 1548884
_shelx_shelxl_version_number 2014/7
_shelx_space_group_comment
; 
The symmetry employed for this shelxl refinement is uniquely defined 
by the following loop, which should always be used as a source of 
symmetry information in preference to the above space-group names. 
They are only intended as comments. 
;
_shelx_estimated_absorpt_t_min 0.716
_shelx_estimated_absorpt_t_max 0.861

loop_
_space_group_symop_operation_xyz
'x, y, z'
'-x, y, -z+1/2'
'x+1/2, y+1/2, z'
'-x+1/2, y+1/2, -z+1/2'
'-x, -y, -z'
'x, -y, z-1/2'
'-x+1/2, -y+1/2, -z'
'x+1/2, -y+1/2, z-1/2'

loop_
_atom_site_label
_atom_site_type_symbol
_atom_site_fract_x
_atom_site_fract_y
_atom_site_fract_z
_atom_site_U_iso_or_equiv
_atom_site_adp_type
_atom_site_occupancy
_atom_site_site_symmetry_order
_atom_site_calc_flag
_atom_site_refinement_flags_posn
_atom_site_refinement_flags_adp
_atom_site_refinement_flags_occupancy
_atom_site_disorder_assembly
_atom_site_disorder_group
Fe1 Fe 0.48572(2) 0.24833(6) 0.31839(2) 0.0159(2) Uani 1 1 d . . . . .
K1 K 0.3706(4) 0.1759(8) 0.3037(12) 0.032(2) Uani 0.61(6) 1 d . . P A 1
K2 K 0.3765(4) 0.1631(15) 0.3236(11) 0.0292(15) Uani 0.39(6) 1 d . . P A 2
O1 O 0.45828(10) 0.0912(4) 0.35750(14) 0.0255(6) Uani 1 1 d . . . . .
O2 O 0.43148(10) 0.3593(4) 0.28623(17) 0.0287(6) Uani 1 1 d . . . . .
O3 O 0.35651(11) 0.3977(5) 0.2034(2) 0.0506(11) Uani 1 1 d . . . . .
O4 O 0.29687(15) 0.1718(7) 0.2043(5) 0.097(3) Uani 1 1 d . . . . .
O5 O 0.32214(17) -0.1035(7) 0.2842(4) 0.091(2) Uani 1 1 d . . . . .
O6 O 0.40326(14) -0.1153(5) 0.3751(2) 0.0461(10) Uani 1 1 d . . . . .
O7 O 0.5000 0.1800(5) 0.2500 0.0181(7) Uani 1 2 d S T P A .
N1 N 0.54254(11) 0.1936(4) 0.39054(15) 0.0223(7) Uani 1 1 d . . . . .
N2 N 0.51221(11) 0.4789(4) 0.34469(15) 0.0213(6) Uani 1 1 d . . . . .
C1 C 0.47402(16) -0.0273(5) 0.39807(19) 0.0273(9) Uani 1 1 d . . . . .
C2 C 0.4452(2) -0.1450(5) 0.4087(2) 0.0389(12) Uani 1 1 d . . . . .
C3 C 0.4601(3) -0.2736(6) 0.4498(3) 0.0480(17) Uani 1 1 d . . . . .
H3A H 0.4406 -0.3542 0.4543 0.058 Uiso 1 1 calc R U . . .
C4 C 0.5029(3) -0.2870(6) 0.4846(3) 0.0515(18) Uani 1 1 d . . . . .
H4A H 0.5124 -0.3746 0.5139 0.062 Uiso 1 1 calc R U . . .
C5 C 0.5322(2) -0.1739(5) 0.4772(2) 0.0425(14) Uani 1 1 d . . . . .
H5A H 0.5615 -0.1833 0.5016 0.051 Uiso 1 1 calc R U . . .
C6 C 0.51795(17) -0.0443(5) 0.43310(19) 0.0293(9) Uani 1 1 d . . . . .
C7 C 0.54995(15) 0.0723(5) 0.42930(18) 0.0270(9) Uani 1 1 d . . . . .
H7A H 0.5783 0.0580 0.4574 0.032 Uiso 1 1 calc R U . . .
C8 C 0.57542(14) 0.3134(5) 0.3912(2) 0.0268(8) Uani 1 1 d . . . . .
H8A H 0.5845 0.3015 0.3522 0.032 Uiso 1 1 calc R U . . .
H8B H 0.6007 0.2985 0.4300 0.032 Uiso 1 1 calc R U . . .
C9 C 0.55567(14) 0.4801(5) 0.39230(19) 0.0256(8) Uani 1 1 d . . . . .
H9A H 0.5541 0.5038 0.4361 0.031 Uiso 1 1 calc R U . . .
H9B H 0.5734 0.5646 0.3808 0.031 Uiso 1 1 calc R U . . .
C10 C 0.49445(15) 0.6153(5) 0.32292(19) 0.0250(8) Uani 1 1 d . . . . .
H10A H 0.5106 0.7109 0.3379 0.030 Uiso 1 1 calc R U . . .
C11 C 0.45210(15) 0.6347(5) 0.2777(2) 0.0268(8) Uani 1 1 d . . . . .
C12 C 0.43982(19) 0.7889(6) 0.2490(2) 0.0366(11) Uani 1 1 d . . . . .
H12A H 0.4593 0.8770 0.2607 0.044 Uiso 1 1 calc R U . . .
C13 C 0.4002(2) 0.8126(7) 0.2047(3) 0.0479(14) Uani 1 1 d . . . . .
H13A H 0.3926 0.9160 0.1853 0.057 Uiso 1 1 calc R U . . .
C14 C 0.3712(2) 0.6857(8) 0.1882(3) 0.0499(15) Uani 1 1 d . . . . .
H14A H 0.3437 0.7029 0.1575 0.060 Uiso 1 1 calc R U . . .
C15 C 0.38185(15) 0.5330(7) 0.2162(3) 0.0380(11) Uani 1 1 d . . . . .
C16 C 0.42302(14) 0.5053(5) 0.2615(2) 0.0269(8) Uani 1 1 d . . . . .
C17 C 0.3145(2) 0.4083(12) 0.1581(5) 0.084(3) Uani 1 1 d . . . . .
H17A H 0.3155 0.4613 0.1178 0.101 Uiso 1 1 calc R U . . .
H17B H 0.2957 0.4727 0.1765 0.101 Uiso 1 1 calc R U . . .
C18 C 0.2985(3) 0.2441(14) 0.1448(9) 0.115(5) Uani 1 1 d . . . . .
H18A H 0.2695 0.2454 0.1126 0.138 Uiso 1 1 calc R U . . .
H18B H 0.3175 0.1801 0.1268 0.138 Uiso 1 1 calc R U . . .
C19 C 0.2766(2) 0.0177(12) 0.1953(8) 0.122(6) Uani 1 1 d . . . . .
H19A H 0.2905 -0.0542 0.1715 0.146 Uiso 1 1 calc R U . A 1
H19B H 0.2462 0.0302 0.1690 0.146 Uiso 1 1 calc R U . A 1
C20 C 0.2790(3) -0.0554(11) 0.2564(10) 0.141(8) Uani 1 1 d . . . . .
H20A H 0.2708 0.0234 0.2846 0.169 Uiso 1 1 calc R U . A 1
H20B H 0.2597 -0.1504 0.2498 0.169 Uiso 1 1 calc R U . A 1
C21 C 0.3268(3) -0.1622(14) 0.3435(6) 0.105(4) Uani 1 1 d . . . . .
H21A H 0.3045 -0.2448 0.3409 0.126 Uiso 1 1 calc R U . A 1
H21B H 0.3231 -0.0735 0.3720 0.126 Uiso 1 1 calc R U . A 1
C22 C 0.3727(3) -0.2412(7) 0.3734(4) 0.062(2) Uani 1 1 d . . . . .
H22A H 0.3764 -0.2820 0.4176 0.075 Uiso 1 1 calc R U . A 2
H22B H 0.3764 -0.3327 0.3463 0.075 Uiso 1 1 calc R U . A 2
S1 S 0.34504(6) 0.3447(3) 0.43846(10) 0.0365(5) Uani 0.68 1 d G . P A 2
O8 O 0.36396(12) 0.1879(3) 0.4438(2) 0.0565(16) Uiso 0.68 1 d G . P A 2
O9 O 0.32915(11) 0.4138(5) 0.37477(12) 0.0472(13) Uiso 0.68 1 d G . P A 2
O10 O 0.36937(11) 0.4602(5) 0.48690(16) 0.0613(17) Uiso 0.68 1 d G . P A 2
C23 C 0.29768(9) 0.3118(5) 0.4630(2) 0.076(3) Uiso 0.68 1 d G . P A 2
F1 F 0.30806(17) 0.2630(7) 0.5242(2) 0.1160(18) Uiso 0.68 1 d G . P A 2
F2 F 0.27365(12) 0.4423(7) 0.4557(3) 0.1160(18) Uiso 0.68 1 d G . P A 2
F3 F 0.27389(11) 0.1938(7) 0.4262(3) 0.1160(18) Uiso 0.68 1 d G . P A 2
S1A S 0.3298(2) 0.3663(8) 0.4212(4) 0.068(2) Uani 0.32 1 d G . P A 1
O8A O 0.3127(4) 0.2812(12) 0.3616(4) 0.093(6) Uiso 0.32 1 d G . P A 1
O9A O 0.3077(4) 0.5098(9) 0.4302(6) 0.081(5) Uiso 0.32 1 d G . P A 1
O10A O 0.3761(2) 0.3879(14) 0.4409(6) 0.116(8) Uiso 0.32 1 d G . P A 1
C23A C 0.3235(3) 0.2237(10) 0.4813(4) 0.073(7) Uiso 0.32 1 d G . P A 1
F1A F 0.3464(5) 0.0898(10) 0.4830(6) 0.1160(18) Uiso 0.32 1 d G . P A 1
F2A F 0.3344(5) 0.2870(16) 0.5398(4) 0.1160(18) Uiso 0.32 1 d G . P A 1
F3A F 0.2823(4) 0.1788(15) 0.4654(7) 0.1160(18) Uiso 0.32 1 d G . P A 1

loop_
_atom_site_aniso_label
_atom_site_aniso_U_11
_atom_site_aniso_U_22
_atom_site_aniso_U_33
_atom_site_aniso_U_23
_atom_site_aniso_U_13
_atom_site_aniso_U_12
Fe1 0.0214(3) 0.0142(3) 0.0150(3) 0.00066(16) 0.0099(2) -0.00012(17)
K1 0.0225(18) 0.0295(12) 0.049(6) 0.0052(19) 0.017(3) 0.0008(11)
K2 0.022(2) 0.035(2) 0.029(4) 0.009(2) 0.006(3) -0.0029(14)
O1 0.0361(16) 0.0215(13) 0.0255(14) 0.0032(11) 0.0191(12) -0.0049(12)
O2 0.0231(14) 0.0232(14) 0.0422(17) 0.0027(13) 0.0136(13) 0.0038(11)
O3 0.0217(16) 0.049(2) 0.076(3) -0.009(2) 0.0074(17) 0.0084(15)
O4 0.026(2) 0.049(3) 0.204(9) -0.042(4) 0.018(4) -0.002(2)
O5 0.049(3) 0.057(3) 0.191(8) -0.031(4) 0.071(4) -0.017(2)
O6 0.062(3) 0.0362(19) 0.055(2) -0.0021(17) 0.040(2) -0.0210(18)
O7 0.0238(18) 0.0187(18) 0.0153(16) 0.000 0.0112(14) 0.000
N1 0.0298(17) 0.0210(16) 0.0158(14) -0.0017(12) 0.0066(12) 0.0028(13)
N2 0.0312(17) 0.0168(14) 0.0195(14) -0.0024(12) 0.0132(13) -0.0021(13)
C1 0.051(3) 0.0177(17) 0.0212(17) -0.0013(14) 0.0227(18) -0.0020(17)
C2 0.080(4) 0.0196(19) 0.033(2) -0.0068(17) 0.039(3) -0.013(2)
C3 0.111(6) 0.017(2) 0.033(3) -0.0047(18) 0.047(3) -0.010(3)
C4 0.122(6) 0.0119(18) 0.032(2) 0.0023(18) 0.041(3) 0.007(3)
C5 0.091(4) 0.017(2) 0.022(2) 0.0020(16) 0.021(2) 0.015(2)
C6 0.059(3) 0.0148(17) 0.0165(17) -0.0003(14) 0.0160(18) 0.0058(17)
C7 0.042(2) 0.0222(19) 0.0152(16) -0.0036(14) 0.0075(16) 0.0081(17)
C8 0.0270(19) 0.026(2) 0.0247(19) -0.0034(15) 0.0043(15) -0.0005(16)
C9 0.031(2) 0.0232(19) 0.0216(18) -0.0045(15) 0.0064(15) -0.0033(16)
C10 0.041(2) 0.0176(18) 0.0198(17) -0.0043(13) 0.0153(16) 0.0004(16)
C11 0.040(2) 0.0202(18) 0.0237(18) -0.0006(15) 0.0152(17) 0.0076(17)
C12 0.059(3) 0.021(2) 0.033(2) -0.0004(18) 0.018(2) 0.012(2)
C13 0.064(4) 0.030(3) 0.048(3) 0.003(2) 0.015(3) 0.024(2)
C14 0.046(3) 0.047(3) 0.053(3) -0.002(3) 0.009(3) 0.028(3)
C15 0.028(2) 0.040(3) 0.046(3) -0.006(2) 0.0113(19) 0.0136(19)
C16 0.028(2) 0.025(2) 0.031(2) -0.0018(16) 0.0155(17) 0.0094(16)
C17 0.023(3) 0.086(6) 0.120(7) -0.022(5) -0.009(3) 0.013(3)
C18 0.036(4) 0.091(8) 0.186(15) -0.043(8) -0.012(6) 0.000(4)
C19 0.025(3) 0.050(5) 0.273(18) -0.060(8) 0.024(6) -0.009(3)
C20 0.038(4) 0.038(4) 0.35(2) -0.043(8) 0.073(8) -0.014(3)
C21 0.097(7) 0.105(7) 0.162(10) -0.052(7) 0.109(8) -0.062(6)
C22 0.095(6) 0.036(3) 0.089(5) -0.022(3) 0.076(5) -0.035(3)
S1 0.0180(10) 0.0390(12) 0.0526(12) -0.0119(9) 0.0113(9) -0.0061(8)
S1A 0.042(4) 0.050(3) 0.123(7) 0.022(4) 0.042(4) 0.015(3)

loop_
_atom_type_symbol
_atom_type_description
_atom_type_scat_dispersion_real
_atom_type_scat_dispersion_imag
_atom_type_scat_source
C C 0.0033 0.0016 'International Tables Vol C Tables 4.2.6.8 and 6.1.1.4'
H H 0.0000 0.0000 'International Tables Vol C Tables 4.2.6.8 and 6.1.1.4'
N N 0.0061 0.0033 'International Tables Vol C Tables 4.2.6.8 and 6.1.1.4'
O O 0.0106 0.0060 'International Tables Vol C Tables 4.2.6.8 and 6.1.1.4'
F F 0.0171 0.0103 'International Tables Vol C Tables 4.2.6.8 and 6.1.1.4'
S S 0.1246 0.1234 'International Tables Vol C Tables 4.2.6.8 and 6.1.1.4'
K K 0.2009 0.2494 'International Tables Vol C Tables 4.2.6.8 and 6.1.1.4'
Fe Fe 0.3463 0.8444 'International Tables Vol C Tables 4.2.6.8 and 6.1.1.4'

loop_
_geom_angle_atom_site_label_1
_geom_angle_atom_site_label_2
_geom_angle_atom_site_label_3
_geom_angle
_geom_angle_site_symmetry_1
O7 Fe1 O1 116.04(14) .
O7 Fe1 O2 107.63(11) .
O1 Fe1 O2 88.29(14) .
O7 Fe1 N1 98.66(10) .
O1 Fe1 N1 87.47(14) .
O2 Fe1 N1 152.44(14) .
O7 Fe1 N2 108.53(14) .
O1 Fe1 N2 134.69(12) .
O2 Fe1 N2 85.80(14) .
N1 Fe1 N2 78.02(14) .
O7 Fe1 K2 118.6(3) .
O1 Fe1 K2 42.5(4) .
O2 Fe1 K2 45.9(3) .
N1 Fe1 K2 126.0(4) .
N2 Fe1 K2 119.28(17) .
O7 Fe1 K1 113.7(3) .
O1 Fe1 K1 47.8(3) .
O2 Fe1 K1 41.4(3) .
N1 Fe1 K1 132.5(4) .
N2 Fe1 K1 119.39(13) .
O2 K1 O4 115.2(9) .
O2 K1 O8A 123.8(3) .
O4 K1 O8A 77.9(4) .
O2 K1 O5 152.6(5) .
O4 K1 O5 62.2(4) .
O8A K1 O5 83.3(3) .
O2 K1 O3 56.9(3) .
O4 K1 O3 59.4(6) .
O8A K1 O3 100.6(5) .
O5 K1 O3 118.9(9) .
O2 K1 O1 58.65(19) .
O4 K1 O1 150.4(6) .
O8A K1 O1 130.8(10) .
O5 K1 O1 108.8(4) .
O3 K1 O1 112.6(3) .
O2 K1 O6 112.7(5) .
O4 K1 O6 120.8(3) .
O8A K1 O6 102.3(7) .
O5 K1 O6 59.1(3) .
O3 K1 O6 156.5(5) .
O1 K1 O6 54.1(3) .
O2 K1 C21 156.7(5) .
O4 K1 C21 81.1(3) .
O8A K1 C21 74.2(4) .
O5 K1 C21 22.5(3) .
O3 K1 C21 140.1(7) .
O1 K1 C21 98.8(5) .
O6 K1 C21 44.7(3) .
O2 K1 O10A 89.9(4) .
O4 K1 O10A 119.6(3) .
O8A K1 O10A 44.6(3) .
O5 K1 O10A 115.6(6) .
O3 K1 O10A 107.4(3) .
O1 K1 O10A 89.9(6) .
O6 K1 O10A 92.7(7) .
C21 K1 O10A 96.2(6) .
O2 K1 C20 155.6(10) .
O4 K1 C20 43.1(4) .
O8A K1 C20 69.0(3) .
O5 K1 C20 23.2(2) .
O3 K1 C20 102.4(7) .
O1 K1 C20 132.0(4) .
O6 K1 C20 80.9(3) .
C21 K1 C20 38.2(4) .
O10A K1 C20 110.3(4) .
O2 K1 C16 18.81(15) .
O4 K1 C16 101.1(7) .
O8A K1 C16 110.3(3) .
O5 K1 C16 156.8(9) .
O3 K1 C16 41.77(19) .
O1 K1 C16 77.16(15) .
O6 K1 C16 131.3(4) .
C21 K1 C16 175.2(3) .
O10A K1 C16 86.4(3) .
C20 K1 C16 144.2(9) .
O2 K1 C19 132.0(9) .
O4 K1 C19 22.0(3) .
O8A K1 C19 80.3(4) .
O5 K1 C19 40.4(4) .
O3 K1 C19 79.7(7) .
O1 K1 C19 139.0(3) .
O6 K1 C19 98.8(3) .
C21 K1 C19 60.4(4) .
O10A K1 C19 124.9(3) .
C20 K1 C19 23.9(4) .
C16 K1 C19 121.2(8) .
O6 K2 O1 59.9(4) .
O6 K2 O2 119.1(5) .
O1 K2 O2 60.1(2) .
O6 K2 O8 77.8(7) .
O1 K2 O8 101.2(8) .
O2 K2 O8 122.9(5) .
O6 K2 O5 62.1(3) .
O1 K2 O5 114.2(5) .
O2 K2 O5 142.6(7) .
O8 K2 O5 94.4(5) .
O6 K2 O9 126.6(8) .
O1 K2 O9 131.0(6) .
O2 K2 O9 99.9(4) .
O8 K2 O9 49.75(19) .
O5 K2 O9 107.4(3) .
O6 K2 O4 118.3(4) .
O1 K2 O4 140.7(6) .
O2 K2 O4 101.8(8) .
O8 K2 O4 117.2(4) .
O5 K2 O4 57.5(4) .
O9 K2 O4 83.8(4) .
O6 K2 O3 149.1(5) .
O1 K2 O3 107.4(4) .
O2 K2 O3 51.3(4) .
O8 K2 O3 133.0(4) .
O5 K2 O3 106.4(7) .
O9 K2 O3 83.5(5) .
O4 K2 O3 51.8(4) .
O6 K2 C21 47.5(3) .
O1 K2 C21 107.0(6) .
O2 K2 C21 159.8(4) .
O8 K2 C21 72.8(4) .
O5 K2 C21 24.3(3) .
O9 K2 C21 100.2(3) .
O4 K2 C21 78.4(4) .
O3 K2 C21 129.5(7) .
O6 K2 S1 102.6(7) .
O1 K2 S1 114.9(7) .
O2 K2 S1 110.3(3) .
O8 K2 S1 24.77(10) .
O5 K2 S1 105.3(4) .
O9 K2 S1 25.44(11) .
O4 K2 S1 103.9(4) .
O3 K2 S1 108.2(4) .
C21 K2 S1 89.0(4) .
O6 K2 C1 42.2(3) .
O1 K2 C1 18.9(2) .
O2 K2 C1 78.8(3) .
O8 K2 C1 89.0(7) .
O5 K2 C1 101.3(5) .
O9 K2 C1 130.3(7) .
O4 K2 C1 145.6(4) .
O3 K2 C1 125.7(3) .
C21 K2 C1 89.7(5) .
S1 K2 C1 108.1(7) .
O6 K2 C2 19.1(2) .
O1 K2 C2 41.9(3) .
O2 K2 C2 102.0(4) .
O8 K2 C2 79.6(6) .
O5 K2 C2 80.6(4) .
O9 K2 C2 128.7(7) .
O4 K2 C2 134.6(3) .
O3 K2 C2 144.3(3) .
C21 K2 C2 66.4(4) .
S1 K2 C2 103.3(7) .
C1 K2 C2 23.50(17) .
C1 O1 Fe1 131.2(3) .
C1 O1 K2 120.7(5) .
Fe1 O1 K2 107.8(4) .
C1 O1 K1 126.6(4) .
Fe1 O1 K1 102.1(3) .
C16 O2 Fe1 129.5(3) .
C16 O2 K1 120.9(4) .
Fe1 O2 K1 109.5(4) .
C16 O2 K2 126.1(4) .
Fe1 O2 K2 103.6(4) .
C15 O3 C17 119.1(6) .
C15 O3 K1 115.9(5) .
C17 O3 K1 118.1(6) .
C15 O3 K2 112.2(4) .
C17 O3 K2 121.0(6) .
C19 O4 C18 113.3(10) .
C19 O4 K1 112.8(7) .
C18 O4 K1 115.9(6) .
C19 O4 K2 109.7(8) .
C18 O4 K2 120.6(5) .
C21 O5 C20 107.9(10) .
C21 O5 K1 105.5(8) .
C20 O5 K1 106.7(6) .
C21 O5 K2 96.9(7) .
C20 O5 K2 111.8(6) .
C2 O6 C22 117.8(5) .
C2 O6 K2 122.8(4) .
C22 O6 K2 119.3(5) .
C2 O6 K1 125.6(3) .
C22 O6 K1 116.7(5) .
Fe1 O7 Fe1 143.2(2) 2_655
C7 N1 C8 122.2(4) .
C7 N1 Fe1 127.4(3) .
C8 N1 Fe1 110.4(3) .
C10 N2 C9 118.6(4) .
C10 N2 Fe1 126.2(3) .
C9 N2 Fe1 115.2(3) .
O1 C1 C6 123.9(4) .
O1 C1 C2 118.3(5) .
C6 C1 C2 117.7(4) .
O1 C1 K2 40.4(3) .
C6 C1 K2 158.9(3) .
C2 C1 K2 79.6(4) .
O6 C2 C3 125.5(5) .
O6 C2 C1 113.8(4) .
C3 C2 C1 120.7(6) .
O6 C2 K2 38.2(3) .
C3 C2 K2 159.8(5) .
C1 C2 K2 76.9(3) .
C2 C3 C4 120.9(5) .
C3 C4 C5 120.7(5) .
C4 C5 C6 119.6(6) .
C5 C6 C1 120.3(5) .
C5 C6 C7 116.7(5) .
C1 C6 C7 122.9(4) .
N1 C7 C6 124.4(4) .
N1 C8 C9 107.0(3) .
N2 C9 C8 107.9(3) .
N2 C10 C11 125.3(4) .
C16 C11 C12 119.6(4) .
C16 C11 C10 121.6(4) .
C12 C11 C10 118.7(4) .
C13 C12 C11 120.9(5) .
C12 C13 C14 120.1(5) .
C13 C14 C15 120.6(5) .
O3 C15 C14 126.4(5) .
O3 C15 C16 113.4(5) .
C14 C15 C16 120.2(5) .
O2 C16 C11 123.7(4) .
O2 C16 C15 117.7(4) .
C11 C16 C15 118.6(4) .
O2 C16 K1 40.3(3) .
C11 C16 K1 151.7(5) .
C15 C16 K1 82.3(5) .
O3 C17 C18 107.1(7) .
O4 C18 C17 108.8(11) .
O4 C19 C20 111.2(11) .
O4 C19 K1 45.2(6) .
C20 C19 K1 75.7(7) .
O5 C20 C19 105.7(9) .
O5 C20 K1 50.2(4) .
C19 C20 K1 80.4(6) .
O5 C21 C22 110.4(6) .
O5 C21 K2 58.8(6) .
C22 C21 K2 86.5(5) .
O5 C21 K1 51.9(6) .
C22 C21 K1 90.8(4) .
O6 C22 C21 106.5(6) .
O6 C22 K2 39.8(4) .
C21 C22 K2 66.8(5) .
O8 S1 O9 117.2 .
O8 S1 O10 114.0 .
O9 S1 O10 112.8 .
O8 S1 C23 103.5 .
O9 S1 C23 104.8 .
O10 S1 C23 102.3 .
O8 S1 K2 54.9(4) .
O9 S1 K2 64.0(4) .
O10 S1 K2 127.1(2) .
C23 S1 K2 130.3(2) .
S1 O8 K2 100.4(4) .
S1 O9 K2 90.6(5) .
F2 C23 F1 108.8 .
F2 C23 F3 107.8 .
F1 C23 F3 107.2 .
F2 C23 S1 112.4 .
F1 C23 S1 111.4 .
F3 C23 S1 109.1 .
O8A S1A O9A 117.2 .
O8A S1A O10A 114.0 .
O9A S1A O10A 112.8 .
O8A S1A C23A 103.5 .
O9A S1A C23A 104.8 .
O10A S1A C23A 102.3 .
O8A S1A K1 43.1(5) .
O9A S1A K1 140.9(5) .
O10A S1A K1 70.9(5) .
C23A S1A K1 112.4(4) .
S1A O8A K1 116.1(7) .
S1A O10A K1 85.2(5) .
F2A C23A F1A 108.8 .
F2A C23A F3A 107.8 .
F1A C23A F3A 107.2 .
F2A C23A S1A 112.4 .
F1A C23A S1A 111.4 .
F3A C23A S1A 109.1 .

loop_
_geom_bond_atom_site_label_1
_geom_bond_atom_site_label_2
_geom_bond_distance
_geom_bond_site_symmetry_2
Fe1 O7 1.7872(13) .
Fe1 O1 1.925(3) .
Fe1 O2 1.933(3) .
Fe1 N1 2.080(3) .
Fe1 N2 2.097(3) .
Fe1 K2 3.704(8) .
Fe1 K1 3.751(6) .
K1 O2 2.633(7) .
K1 O4 2.70(2) .
K1 O8A 2.739(14) .
K1 O5 2.760(7) .
K1 O3 2.77(2) .
K1 O1 2.841(15) .
K1 O6 2.879(18) .
K1 C21 3.378(14) .
K1 O10A 3.42(2) .
K1 C20 3.444(11) .
K1 C16 3.494(11) .
K1 C19 3.505(19) .
K2 O6 2.59(2) .
K2 O1 2.629(14) .
K2 O2 2.738(12) .
K2 O8 2.78(2) .
K2 O5 2.795(10) .
K2 O9 3.007(10) .
K2 O4 3.06(2) .
K2 O3 3.15(2) .
K2 C21 3.244(15) .
K2 S1 3.346(13) .
K2 C1 3.486(19) .
K2 C2 3.52(2) .
O1 C1 1.311(5) .
O2 C16 1.313(5) .
O3 C15 1.369(7) .
O3 C17 1.427(7) .
O4 C19 1.422(10) .
O4 C18 1.442(18) .
O5 C21 1.343(14) .
O5 C20 1.416(12) .
O6 C2 1.367(8) .
O6 C22 1.439(6) .
O7 Fe1 1.7871(13) 2_655
N1 C7 1.282(5) .
N1 C8 1.463(6) .
N2 C10 1.288(5) .
N2 C9 1.480(5) .
C1 C6 1.415(7) .
C1 C2 1.427(6) .
C2 C3 1.376(8) .
C3 C4 1.380(11) .
C4 C5 1.387(9) .
C5 C6 1.415(6) .
C6 C7 1.449(7) .
C8 C9 1.525(6) .
C10 C11 1.442(6) .
C11 C16 1.404(7) .
C11 C12 1.419(6) .
C12 C13 1.372(8) .
C13 C14 1.387(10) .
C14 C15 1.396(8) .
C15 C16 1.423(6) .
C17 C18 1.450(14) .
C19 C20 1.44(2) .
C21 C22 1.587(15) .
S1 O8 1.4252 .
S1 O9 1.4374 .
S1 O10 1.4601 .
S1 C23 1.8202 .
C23 F2 1.3167 .
C23 F1 1.3310 .
C23 F3 1.3448 .
S1A O8A 1.4251 .
S1A O9A 1.4371 .
S1A O10A 1.4600 .
S1A C23A 1.8202 .
C23A F2A 1.3167 .
C23A F1A 1.3312 .
C23A F3A 1.3449 .
